data_1001669
loop_
_publ_author_name
'Boudin, S'
'Grandin, A'
'Leclaire, A'
'Borel, M M'
'Raveau, B'

_publ_section_title
;
Two new diphosphates with Sr V2 (P2 O7)2 structure: mercury and lead
phases
;
_journal_coden_ASTM JMACEP
_journal_issue 12
_journal_name_full 'Journal of Materials Chemistry'
_journal_page_first 1889
_journal_page_last 1892
_journal_paper_doi 10.1039/jm9940401889
_journal_volume 4
_journal_year 1994
_chemical_formula_structural 'Hg (V2 (P2 O7)2)'
_chemical_formula_sum 'Hg O14 P4 V2'
_chemical_name_systematic 'Mercury divanadium(III) bis(diphosphate)'
_space_group_IT_number 2
_symmetry_cell_setting triclinic
_symmetry_Int_Tables_number 2
_symmetry_space_group_name_Hall '-P 1'
_symmetry_space_group_name_H-M 'P -1'
_cell_angle_alpha 92.65(1)
_cell_angle_beta 93.26(1)
_cell_angle_gamma 106.23(1)
_cell_formula_units_Z 1
_cell_length_a 4.848(1)
_cell_length_b 6.892(1)
_cell_length_c 8.077(2)
_cell_volume 258.2
_refine_ls_R_factor_all 0.027
_cod_database_code 1001669

loop_
_symmetry_equiv_pos_as_xyz
x,y,z
-x,-y,-z

loop_
_atom_site_label
_atom_site_type_symbol
_atom_site_symmetry_multiplicity
_atom_site_Wyckoff_symbol
_atom_site_fract_x
_atom_site_fract_y
_atom_site_fract_z
_atom_site_occupancy
_atom_site_attached_hydrogens
_atom_site_calc_flag
Hg1 Hg2+ 1 b 0. 0. 0.5 1. 0 d
V1 V3+ 1 a 0. 0. 0. 1. 0 d
V2 V3+ 1 h 0.5 0.5 0.5 1. 0 d
P1 P5+ 2 i 0.3817(1) 0.75873(8) 0.80628(8) 1. 0 d
P2 P5+ 2 i 0.9714(1) 0.35984(8) 0.74191(8) 1. 0 d
O1 O2- 2 i 0.1755(4) -0.1107(3) -0.1913(3) 1. 0 d
O2 O2- 2 i -0.1218(4) 0.1812(3) -0.1584(3) 1. 0 d
O3 O2- 2 i -0.3752(4) -0.1916(3) -0.0624(3) 1. 0 d
O4 O2- 2 i 0.1322(4) 0.3041(3) 0.5893(3) 1. 0 d
O5 O2- 2 i 0.7310(4) 0.4425(3) 0.6837(3) 1. 0 d
O6 O2- 2 i 0.4739(4) 0.7447(3) 0.6283(3) 1. 0 d
O7 O2- 2 i 0.2071(4) 0.5318(3) 0.8472(3) 1. 0 d

loop_
_atom_type_symbol
_atom_type_oxidation_number
Hg2+ 2.000
V3+ 3.000
P5+ 5.000
O2- -2.000
